data_7132908
loop_
_publ_author_name
'Wen, Yongshun'
'Jin, Hong-Xian'
'Qiu, Yan-Hua'
'Zong, Yingtong'
'Luo, Wenjun'
'Chen, Zhengwang'
'Yu, Daohong'

_publ_section_title
;
 Photo-induced tungsten-catalyzed cascade synthesis of
 pyrrolo[2,1-<i>a</i>]isoquinoline-1,3-dicarboxylate and its reaction
 mechanism.
;
_journal_issue 34
_journal_name_full 'Chemical communications (Cambridge, England)'
_journal_page_first 4573
_journal_page_last 4576
_journal_paper_doi 10.1039/d4cc00169a
_journal_volume 60
_journal_year 2024
_chemical_formula_moiety 'C18 H21 N O6'
_chemical_formula_sum 'C18 H21 N O6'
_chemical_formula_weight 347.36
_space_group_crystal_system monoclinic
_space_group_IT_number 14
_space_group_name_Hall '-P 2ybc'
_space_group_name_H-M_alt 'P 1 21/c 1'
_atom_sites_solution_hydrogens geom
_atom_sites_solution_primary dual
_audit_creation_date 2021-03-02
_audit_creation_method
;
Olex2 1.3
(compiled 2020.11.12 svn.r5f609507 for OlexSys, GUI svn.r6226)
;
_audit_update_record
;
2021-04-21 deposited with the CCDC.	2024-03-27 downloaded from the CCDC.
;
_cell_angle_alpha 90
_cell_angle_beta 93.189(2)
_cell_angle_gamma 90
_cell_formula_units_Z 4
_cell_length_a 11.5445(6)
_cell_length_b 11.4051(6)
_cell_length_c 12.9631(7)
_cell_measurement_reflns_used 9883
_cell_measurement_temperature 100
_cell_measurement_theta_max 27.51
_cell_measurement_theta_min 2.38
_cell_volume 1704.16(16)
_computing_cell_refinement 'SAINT V8.38A (Bruker, 2018)'
_computing_data_reduction 'SAINT V8.38A (Bruker, 2018)'
_computing_molecular_graphics 'Olex2 1.3 (Dolomanov et al., 2009)'
_computing_publication_material 'Olex2 1.3 (Dolomanov et al., 2009)'
_computing_structure_refinement 'SHELXL 2018/3 (Sheldrick, 2015)'
_computing_structure_solution 'SHELXT 2014/5 (Sheldrick, 2014)'
_diffrn_ambient_temperature 100
_diffrn_detector 'Bruker PHOTON 100 area detector'
_diffrn_detector_area_resol_mean 7.9
_diffrn_detector_type 'CMOS area detector'
_diffrn_measured_fraction_theta_full 0.999
_diffrn_measured_fraction_theta_max 0.998
_diffrn_measurement_device 'three-circle diffractometer'
_diffrn_measurement_device_type 'Bruker D8 VENTURE'
_diffrn_measurement_method '\w and \f scans'
_diffrn_radiation_monochromator 'mirror optics'
_diffrn_radiation_probe x-ray
_diffrn_radiation_type MoK\a
_diffrn_radiation_wavelength 0.71073
_diffrn_reflns_av_R_equivalents 0.0526
_diffrn_reflns_av_unetI/netI 0.0280
_diffrn_reflns_Laue_measured_fraction_full 0.999
_diffrn_reflns_Laue_measured_fraction_max 0.998
_diffrn_reflns_limit_h_max 14
_diffrn_reflns_limit_h_min -14
_diffrn_reflns_limit_k_max 14
_diffrn_reflns_limit_k_min -14
_diffrn_reflns_limit_l_max 16
_diffrn_reflns_limit_l_min -16
_diffrn_reflns_number 32019
_diffrn_reflns_point_group_measured_fraction_full 0.999
_diffrn_reflns_point_group_measured_fraction_max 0.998
_diffrn_reflns_theta_full 25.242
_diffrn_reflns_theta_max 27.524
_diffrn_reflns_theta_min 2.380
_diffrn_source 'microfocus sealed X-ray tube'
_diffrn_source_current 1.0
_diffrn_source_power 0.05
_diffrn_source_type 'Incoatec I\ms'
_diffrn_source_voltage 50.0
_diffrn_standards_number 0
_exptl_absorpt_coefficient_mu 0.102
_exptl_absorpt_correction_T_max 0.7456
_exptl_absorpt_correction_T_min 0.7068
_exptl_absorpt_correction_type multi-scan
_exptl_absorpt_process_details
;
SADABS-2016/2 (Bruker,2016/2) was used for absorption correction.
wR2(int) was 0.1214 before and 0.0546 after correction.
The Ratio of minimum to maximum transmission is 0.9480.
The \l/2 correction factor is Not present.
;
_exptl_crystal_colour colourless
_exptl_crystal_colour_primary colourless
_exptl_crystal_density_diffrn 1.354
_exptl_crystal_description block
_exptl_crystal_F_000 736
_exptl_crystal_size_max 0.34
_exptl_crystal_size_mid 0.25
_exptl_crystal_size_min 0.22
_refine_diff_density_max 0.338
_refine_diff_density_min -0.237
_refine_diff_density_rms 0.047
_refine_ls_extinction_coef 0.0097(14)
_refine_ls_extinction_expression Fc^*^=kFc[1+0.001xFc^2^\l^3^/sin(2\q)]^-1/4^
_refine_ls_extinction_method 'SHELXL-2018/3 (Sheldrick 2018)'
_refine_ls_goodness_of_fit_ref 1.041
_refine_ls_hydrogen_treatment constr
_refine_ls_matrix_type full
_refine_ls_number_parameters 230
_refine_ls_number_reflns 3913
_refine_ls_number_restraints 0
_refine_ls_restrained_S_all 1.041
_refine_ls_R_factor_all 0.0526
_refine_ls_R_factor_gt 0.0363
_refine_ls_shift/su_max 0.000
_refine_ls_shift/su_mean 0.000
_refine_ls_structure_factor_coef Fsqd
_refine_ls_weighting_details 'w=1/[\s^2^(Fo^2^)+(0.0450P)^2^+0.7766P] where P=(Fo^2^+2Fc^2^)/3'
_refine_ls_weighting_scheme calc
_refine_ls_wR_factor_gt 0.0891
_refine_ls_wR_factor_ref 0.0971
_reflns_Friedel_coverage 0.000
_reflns_number_gt 3120
_reflns_number_total 3913
_reflns_threshold_expression 'I > 2\s(I)'
_cod_data_source_file d4cc00169a2.cif
_cod_data_source_block cxy1625_0m
_cod_depositor_comments 'Adding full bibliography for 7132908.cif.'
_cod_database_code 7132908
_shelx_shelxl_version_number 2018/3
_shelx_space_group_comment
;
The symmetry employed for this shelxl refinement is uniquely defined
by the following loop, which should always be used as a source of
symmetry information in preference to the above space-group names.
They are only intended as comments.
;
_olex2_refinement_description
;
1. Fixed Uiso
 At 1.2 times of:
  All C(H) groups, All C(H,H) groups
 At 1.5 times of:
  All C(H,H,H) groups, All O(H) groups
2.a Ternary CH refined with riding coordinates:
 C6(H6), C10(H10), C11(H11), C13(H13)
2.b Secondary CH2 refined with riding coordinates:
 C4(H4A,H4B), C5(H5A,H5B), C8(H8A,H8B)
2.c Aromatic/amide H refined with riding coordinates:
 C1(H1), C2(H2A), C15(H15), C16(H16)
2.d Idealised Me refined as rotating group:
 C9(H9A,H9B,H9C), C18(H18A,H18B,H18C)
2.e Idealised tetrahedral OH refined as rotating group:
 O2(H2)
;
_olex2_submission_special_instructions 'No special instructions were received'

loop_
_space_group_symop_operation_xyz
'x, y, z'
'-x, y+1/2, -z+1/2'
'-x, -y, -z'
'x, -y-1/2, z-1/2'

loop_
_atom_site_label
_atom_site_type_symbol
_atom_site_fract_x
_atom_site_fract_y
_atom_site_fract_z
_atom_site_U_iso_or_equiv
_atom_site_adp_type
_atom_site_occupancy
_atom_site_site_symmetry_order
_atom_site_calc_flag
_atom_site_refinement_flags_posn
_atom_site_refinement_flags_adp
_atom_site_refinement_flags_occupancy
_atom_site_disorder_assembly
_atom_site_disorder_group
O1 O 0.71757(8) 0.32965(9) 0.55165(7) 0.0176(2) Uani 1 1 d . . . . .
O2 O 0.59133(8) 0.62598(8) 0.86080(7) 0.0143(2) Uani 1 1 d . . . . .
H2 H 0.577092 0.698148 0.857483 0.021 Uiso 1 1 calc R U . . .
O3 O 0.43549(8) 0.61388(8) 0.75043(8) 0.0187(2) Uani 1 1 d . . . . .
O4 O 0.81723(8) 0.44209(9) 0.79433(7) 0.0186(2) Uani 1 1 d . . . . .
O5 O 0.72773(8) 0.55579(8) 0.67296(7) 0.0143(2) Uani 1 1 d . . . . .
O6 O 0.54602(9) 0.26129(9) 0.48665(7) 0.0217(2) Uani 1 1 d . . . . .
N1 N 0.43511(9) 0.34996(9) 0.65687(7) 0.0103(2) Uani 1 1 d . . . . .
C1 C 0.09145(12) 0.45317(13) 0.87733(11) 0.0199(3) Uani 1 1 d . . . . .
H1 H 0.017468 0.472105 0.901347 0.024 Uiso 1 1 calc R U . . .
C2 C 0.10338(12) 0.42870(12) 0.77342(11) 0.0175(3) Uani 1 1 d . . . . .
H2A H 0.037034 0.430872 0.726696 0.021 Uiso 1 1 calc R U . . .
C3 C 0.21126(11) 0.40103(12) 0.73680(10) 0.0141(3) Uani 1 1 d . . . . .
C4 C 0.22459(11) 0.37145(12) 0.62467(10) 0.0156(3) Uani 1 1 d . . . . .
H4A H 0.163499 0.411752 0.581344 0.019 Uiso 1 1 calc R U . . .
H4B H 0.215183 0.285908 0.614279 0.019 Uiso 1 1 calc R U . . .
C5 C 0.34301(11) 0.40912(12) 0.59205(9) 0.0134(3) Uani 1 1 d . . . . .
H5A H 0.351052 0.388744 0.518563 0.016 Uiso 1 1 calc R U . . .
H5B H 0.351117 0.495181 0.599382 0.016 Uiso 1 1 calc R U . . .
C6 C 0.55180(11) 0.39244(11) 0.63248(9) 0.0110(3) Uani 1 1 d . . . . .
H6 H 0.544054 0.474779 0.606485 0.013 Uiso 1 1 calc R U . . .
C7 C 0.60259(11) 0.31827(11) 0.54887(9) 0.0136(3) Uani 1 1 d . . . . .
C8 C 0.77615(13) 0.26904(14) 0.46986(11) 0.0229(3) Uani 1 1 d . . . . .
H8A H 0.749563 0.300246 0.401315 0.027 Uiso 1 1 calc R U . . .
H8B H 0.759155 0.183999 0.471434 0.027 Uiso 1 1 calc R U . . .
C9 C 0.90337(14) 0.29016(18) 0.48959(16) 0.0400(5) Uani 1 1 d . . . . .
H9A H 0.918804 0.374629 0.488527 0.060 Uiso 1 1 calc R U . . .
H9B H 0.946024 0.251498 0.435848 0.060 Uiso 1 1 calc R U . . .
H9C H 0.928609 0.258171 0.557323 0.060 Uiso 1 1 calc R U . . .
C10 C 0.62259(11) 0.39458(11) 0.73602(9) 0.0113(3) Uani 1 1 d . . . . .
H10 H 0.643372 0.311827 0.754610 0.014 Uiso 1 1 calc R U . . .
C11 C 0.53119(11) 0.43685(11) 0.81091(9) 0.0105(3) Uani 1 1 d . . . . .
H11 H 0.555776 0.414189 0.883367 0.013 Uiso 1 1 calc R U . . .
C12 C 0.51311(11) 0.56880(11) 0.80419(9) 0.0114(3) Uani 1 1 d . . . . .
C13 C 0.42651(11) 0.36282(11) 0.77242(9) 0.0103(3) Uani 1 1 d . . . . .
H13 H 0.440280 0.282709 0.801968 0.012 Uiso 1 1 calc R U . . .
C14 C 0.30870(11) 0.39973(11) 0.80549(10) 0.0119(3) Uani 1 1 d . . . . .
C15 C 0.18825(12) 0.44980(13) 0.94589(10) 0.0191(3) Uani 1 1 d . . . . .
H15 H 0.180559 0.465593 1.017141 0.023 Uiso 1 1 calc R U . . .
C16 C 0.29615(12) 0.42332(12) 0.91006(10) 0.0153(3) Uani 1 1 d . . . . .
H16 H 0.362231 0.421199 0.957088 0.018 Uiso 1 1 calc R U . . .
C17 C 0.73331(11) 0.46498(11) 0.73872(9) 0.0124(3) Uani 1 1 d . . . . .
C18 C 0.83303(12) 0.62387(12) 0.66959(11) 0.0188(3) Uani 1 1 d . . . . .
H18A H 0.858018 0.648921 0.739647 0.028 Uiso 1 1 calc R U . . .
H18B H 0.818577 0.693011 0.625863 0.028 Uiso 1 1 calc R U . . .
H18C H 0.893912 0.575859 0.640976 0.028 Uiso 1 1 calc R U . . .

loop_
_atom_site_aniso_label
_atom_site_aniso_U_11
_atom_site_aniso_U_22
_atom_site_aniso_U_33
_atom_site_aniso_U_23
_atom_site_aniso_U_13
_atom_site_aniso_U_12
O1 0.0137(5) 0.0204(5) 0.0191(5) -0.0069(4) 0.0044(4) 0.0004(4)
O2 0.0181(5) 0.0086(4) 0.0155(4) -0.0014(4) -0.0040(4) 0.0003(4)
O3 0.0170(5) 0.0128(5) 0.0254(5) 0.0034(4) -0.0062(4) 0.0008(4)
O4 0.0131(5) 0.0222(5) 0.0201(5) 0.0037(4) -0.0030(4) -0.0009(4)
O5 0.0131(4) 0.0131(5) 0.0168(4) 0.0018(4) 0.0004(4) -0.0027(4)
O6 0.0202(5) 0.0266(6) 0.0184(5) -0.0100(4) 0.0027(4) -0.0043(4)
N1 0.0097(5) 0.0127(5) 0.0085(5) 0.0009(4) 0.0000(4) 0.0003(4)
C1 0.0144(6) 0.0217(7) 0.0241(7) -0.0034(6) 0.0056(5) 0.0014(6)
C2 0.0126(6) 0.0193(7) 0.0204(7) 0.0007(5) -0.0014(5) 0.0007(5)
C3 0.0135(6) 0.0138(6) 0.0149(6) 0.0008(5) 0.0008(5) -0.0009(5)
C4 0.0128(6) 0.0200(7) 0.0136(6) 0.0002(5) -0.0019(5) 0.0008(5)
C5 0.0150(6) 0.0152(6) 0.0099(6) 0.0021(5) -0.0021(5) 0.0013(5)
C6 0.0115(6) 0.0106(6) 0.0110(6) 0.0000(5) 0.0009(4) -0.0013(5)
C7 0.0146(6) 0.0128(6) 0.0136(6) 0.0009(5) 0.0021(5) -0.0006(5)
C8 0.0215(7) 0.0223(8) 0.0258(7) -0.0088(6) 0.0098(6) 0.0016(6)
C9 0.0228(8) 0.0398(10) 0.0590(12) -0.0195(9) 0.0155(8) -0.0005(8)
C10 0.0120(6) 0.0108(6) 0.0112(6) 0.0000(5) -0.0001(5) 0.0005(5)
C11 0.0101(6) 0.0109(6) 0.0104(5) 0.0008(4) -0.0003(4) 0.0006(5)
C12 0.0123(6) 0.0130(6) 0.0092(5) 0.0001(5) 0.0031(4) -0.0001(5)
C13 0.0122(6) 0.0102(6) 0.0084(5) 0.0011(4) -0.0002(4) 0.0003(5)
C14 0.0119(6) 0.0094(6) 0.0144(6) 0.0013(5) 0.0011(5) -0.0006(5)
C15 0.0188(7) 0.0222(7) 0.0167(6) -0.0034(5) 0.0048(5) -0.0017(6)
C16 0.0150(6) 0.0170(7) 0.0138(6) -0.0008(5) 0.0008(5) -0.0022(5)
C17 0.0129(6) 0.0125(6) 0.0120(6) -0.0023(5) 0.0023(5) 0.0013(5)
C18 0.0151(6) 0.0164(7) 0.0251(7) 0.0018(5) 0.0028(5) -0.0047(5)

loop_
_atom_type_symbol
_atom_type_description
_atom_type_scat_dispersion_real
_atom_type_scat_dispersion_imag
_atom_type_scat_source
C C 0.0033 0.0016 'International Tables Vol C Tables 4.2.6.8 and 6.1.1.4'
H H 0.0000 0.0000 'International Tables Vol C Tables 4.2.6.8 and 6.1.1.4'
N N 0.0061 0.0033 'International Tables Vol C Tables 4.2.6.8 and 6.1.1.4'
O O 0.0106 0.0060 'International Tables Vol C Tables 4.2.6.8 and 6.1.1.4'

loop_
_geom_angle_atom_site_label_1
_geom_angle_atom_site_label_2
_geom_angle_atom_site_label_3
_geom_angle
_geom_angle_site_symmetry_1
_geom_angle_site_symmetry_3
_geom_angle_publ_flag
C7 O1 C8 115.76(10) . . ?
C12 O2 H2 109.5 . . ?
C17 O5 C18 115.06(10) . . ?
C5 N1 C6 111.25(10) . . ?
C5 N1 C13 115.65(10) . . ?
C6 N1 C13 106.85(9) . . ?
C2 C1 H1 120.2 . . ?
C15 C1 H1 120.2 . . ?
C15 C1 C2 119.66(13) . . ?
C1 C2 H2A 119.5 . . ?
C1 C2 C3 120.95(12) . . ?
C3 C2 H2A 119.5 . . ?
C2 C3 C4 121.33(12) . . ?
C2 C3 C14 119.28(12) . . ?
C14 C3 C4 119.39(12) . . ?
C3 C4 H4A 109.6 . . ?
C3 C4 H4B 109.6 . . ?
C3 C4 C5 110.33(10) . . ?
H4A C4 H4B 108.1 . . ?
C5 C4 H4A 109.6 . . ?
C5 C4 H4B 109.6 . . ?
N1 C5 C4 110.05(10) . . ?
N1 C5 H5A 109.6 . . ?
N1 C5 H5B 109.6 . . ?
C4 C5 H5A 109.6 . . ?
C4 C5 H5B 109.6 . . ?
H5A C5 H5B 108.2 . . ?
N1 C6 H6 108.3 . . ?
N1 C6 C7 111.21(10) . . ?
N1 C6 C10 105.37(9) . . ?
C7 C6 H6 108.3 . . ?
C7 C6 C10 115.21(10) . . ?
C10 C6 H6 108.3 . . ?
O1 C7 C6 110.50(10) . . ?
O6 C7 O1 125.09(12) . . ?
O6 C7 C6 124.34(12) . . ?
O1 C8 H8A 110.4 . . ?
O1 C8 H8B 110.4 . . ?
O1 C8 C9 106.80(12) . . ?
H8A C8 H8B 108.6 . . ?
C9 C8 H8A 110.4 . . ?
C9 C8 H8B 110.4 . . ?
C8 C9 H9A 109.5 . . ?
C8 C9 H9B 109.5 . . ?
C8 C9 H9C 109.5 . . ?
H9A C9 H9B 109.5 . . ?
H9A C9 H9C 109.5 . . ?
H9B C9 H9C 109.5 . . ?
C6 C10 H10 107.8 . . ?
C6 C10 C11 101.83(10) . . ?
C11 C10 H10 107.8 . . ?
C17 C10 C6 116.03(10) . . ?
C17 C10 H10 107.8 . . ?
C17 C10 C11 115.18(10) . . ?
C10 C11 H11 109.9 . . ?
C12 C11 C10 111.59(10) . . ?
C12 C11 H11 109.9 . . ?
C12 C11 C13 115.00(10) . . ?
C13 C11 C10 100.16(9) . . ?
C13 C11 H11 109.9 . . ?
O2 C12 C11 111.93(10) . . ?
O3 C12 O2 125.06(12) . . ?
O3 C12 C11 123.00(11) . . ?
N1 C13 C11 106.33(9) . . ?
N1 C13 H13 105.8 . . ?
C11 C13 H13 105.8 . . ?
C14 C13 N1 114.71(10) . . ?
C14 C13 C11 117.40(10) . . ?
C14 C13 H13 105.8 . . ?
C3 C14 C13 121.95(11) . . ?
C3 C14 C16 119.58(12) . . ?
C16 C14 C13 118.24(11) . . ?
C1 C15 H15 120.1 . . ?
C16 C15 C1 119.83(12) . . ?
C16 C15 H15 120.1 . . ?
C14 C16 H16 119.7 . . ?
C15 C16 C14 120.69(12) . . ?
C15 C16 H16 119.7 . . ?
O4 C17 O5 123.85(12) . . ?
O4 C17 C10 123.45(12) . . ?
O5 C17 C10 112.69(10) . . ?
O5 C18 H18A 109.5 . . ?
O5 C18 H18B 109.5 . . ?
O5 C18 H18C 109.5 . . ?
H18A C18 H18B 109.5 . . ?
H18A C18 H18C 109.5 . . ?
H18B C18 H18C 109.5 . . ?

loop_
_geom_bond_atom_site_label_1
_geom_bond_atom_site_label_2
_geom_bond_distance
_geom_bond_site_symmetry_2
_geom_bond_publ_flag
O1 C7 1.3323(16) . ?
O1 C8 1.4625(16) . ?
O2 H2 0.8400 . ?
O2 C12 1.3060(15) . ?
O3 C12 1.2180(15) . ?
O4 C17 1.2036(15) . ?
O5 C17 1.3406(15) . ?
O5 C18 1.4452(16) . ?
O6 C7 1.2003(16) . ?
N1 C5 1.4806(15) . ?
N1 C6 1.4822(16) . ?
N1 C13 1.5138(15) . ?
C1 H1 0.9500 . ?
C1 C2 1.3899(19) . ?
C1 C15 1.3892(19) . ?
C2 H2A 0.9500 . ?
C2 C3 1.3935(19) . ?
C3 C4 1.5084(18) . ?
C3 C14 1.3953(18) . ?
C4 H4A 0.9900 . ?
C4 H4B 0.9900 . ?
C4 C5 1.5155(18) . ?
C5 H5A 0.9900 . ?
C5 H5B 0.9900 . ?
C6 H6 1.0000 . ?
C6 C7 1.5182(17) . ?
C6 C10 1.5323(17) . ?
C8 H8A 0.9900 . ?
C8 H8B 0.9900 . ?
C8 C9 1.496(2) . ?
C9 H9A 0.9800 . ?
C9 H9B 0.9800 . ?
C9 H9C 0.9800 . ?
C10 H10 1.0000 . ?
C10 C11 1.5499(17) . ?
C10 C17 1.5083(18) . ?
C11 H11 1.0000 . ?
C11 C12 1.5211(18) . ?
C11 C13 1.5346(17) . ?
C13 H13 1.0000 . ?
C13 C14 1.5086(18) . ?
C14 C16 1.3973(18) . ?
C15 H15 0.9500 . ?
C15 C16 1.3867(19) . ?
C16 H16 0.9500 . ?
C18 H18A 0.9800 . ?
C18 H18B 0.9800 . ?
C18 H18C 0.9800 . ?

loop_
_geom_torsion_atom_site_label_1
_geom_torsion_atom_site_label_2
_geom_torsion_atom_site_label_3
_geom_torsion_atom_site_label_4
_geom_torsion
_geom_torsion_site_symmetry_1
_geom_torsion_site_symmetry_2
_geom_torsion_site_symmetry_3
_geom_torsion_site_symmetry_4
_geom_torsion_publ_flag
N1 C6 C7 O1 -159.04(10) . . . . ?
N1 C6 C7 O6 23.71(17) . . . . ?
N1 C6 C10 C11 -37.88(12) . . . . ?
N1 C6 C10 C17 -163.77(10) . . . . ?
N1 C13 C14 C3 10.98(17) . . . . ?
N1 C13 C14 C16 -174.60(11) . . . . ?
C1 C2 C3 C4 178.48(13) . . . . ?
C1 C2 C3 C14 -1.0(2) . . . . ?
C1 C15 C16 C14 -0.1(2) . . . . ?
C2 C1 C15 C16 0.7(2) . . . . ?
C2 C3 C4 C5 149.11(13) . . . . ?
C2 C3 C14 C13 175.90(12) . . . . ?
C2 C3 C14 C16 1.55(19) . . . . ?
C3 C4 C5 N1 58.86(14) . . . . ?
C3 C14 C16 C15 -1.0(2) . . . . ?
C4 C3 C14 C13 -3.57(19) . . . . ?
C4 C3 C14 C16 -177.92(12) . . . . ?
C5 N1 C6 C7 -90.74(12) . . . . ?
C5 N1 C6 C10 143.77(10) . . . . ?
C5 N1 C13 C11 -113.12(11) . . . . ?
C5 N1 C13 C14 18.39(15) . . . . ?
C6 N1 C5 C4 -175.36(10) . . . . ?
C6 N1 C13 C11 11.32(12) . . . . ?
C6 N1 C13 C14 142.83(11) . . . . ?
C6 C10 C11 C12 -78.94(12) . . . . ?
C6 C10 C11 C13 43.25(11) . . . . ?
C6 C10 C17 O4 -150.35(12) . . . . ?
C6 C10 C17 O5 29.94(15) . . . . ?
C7 O1 C8 C9 -178.23(13) . . . . ?
C7 C6 C10 C11 -160.86(10) . . . . ?
C7 C6 C10 C17 73.26(14) . . . . ?
C8 O1 C7 O6 1.53(19) . . . . ?
C8 O1 C7 C6 -175.70(11) . . . . ?
C10 C6 C7 O1 -39.23(15) . . . . ?
C10 C6 C7 O6 143.52(13) . . . . ?
C10 C11 C12 O2 -83.09(13) . . . . ?
C10 C11 C12 O3 95.69(14) . . . . ?
C10 C11 C13 N1 -33.91(11) . . . . ?
C10 C11 C13 C14 -163.89(10) . . . . ?
C11 C10 C17 O4 90.84(15) . . . . ?
C11 C10 C17 O5 -88.87(13) . . . . ?
C11 C13 C14 C3 136.94(12) . . . . ?
C11 C13 C14 C16 -48.64(16) . . . . ?
C12 C11 C13 N1 85.83(12) . . . . ?
C12 C11 C13 C14 -44.15(15) . . . . ?
C13 N1 C5 C4 -53.24(14) . . . . ?
C13 N1 C6 C7 142.17(10) . . . . ?
C13 N1 C6 C10 16.68(12) . . . . ?
C13 C11 C12 O2 163.71(10) . . . . ?
C13 C11 C12 O3 -17.51(17) . . . . ?
C13 C14 C16 C15 -175.59(12) . . . . ?
C14 C3 C4 C5 -31.43(17) . . . . ?
C15 C1 C2 C3 -0.1(2) . . . . ?
C17 C10 C11 C12 47.50(14) . . . . ?
C17 C10 C11 C13 169.69(10) . . . . ?
C18 O5 C17 O4 2.44(18) . . . . ?
C18 O5 C17 C10 -177.85(10) . . . . ?
